data_2005422
loop_
_publ_author_name
'Murugesan, R.'
'Selladurai, S.'
'Subramaniam, K.'
'Velmurugan, D.'
'Hamilton, J. R.'
'Chen, Y.-S.'
'Schapiro, P. J.'
'Rao, S. N.'

_publ_section_title
;
 4-(4-Chlorophenyl)-2,6-diphenyl-(4<i>H</i>)-pyran-3,5-dicarbaldehyde
;
_journal_issue 9
_journal_name_full 'Acta Crystallographica Section C'
_journal_page_first 2318
_journal_page_last 2320
_journal_paper_doi 10.1107/S0108270196003204
_journal_volume 52
_journal_year 1996
_chemical_formula_sum 'C25 H17 Cl O3'
_chemical_formula_weight 400.87
_space_group_IT_number 14
_symmetry_cell_setting monoclinic
_symmetry_space_group_name_Hall '-P 2ybc'
_symmetry_space_group_name_H-M 'P 1 21/c 1'
_atom_type_scat_source 'Cromer & Waber (1974)'
_cell_angle_alpha 90
_cell_angle_beta 99.93(1)
_cell_angle_gamma 90
_cell_formula_units_Z 4
_cell_length_a 10.917(4)
_cell_length_b 7.933(5)
_cell_length_c 23.137(2)
_cell_measurement_reflns_used 25
_cell_measurement_temperature 293
_cell_measurement_theta_max 15
_cell_measurement_theta_min 10
_cell_volume 1973.8(15)
_computing_cell_refinement 'CAD-4 Software'
_computing_data_collection 'CAD-4 Software (Enraf-Nonius, 1989)'
_computing_molecular_graphics 'ORTEPII (Johnson, 1976)'
_computing_publication_material 'modified SDP (Frenz, 1988)'
_diffrn_measurement_device 'Enraf-Nonius CAD-4'
_diffrn_measurement_method '\w scans'
_diffrn_radiation_type CuK\a
_diffrn_radiation_wavelength 1.54184
_diffrn_reflns_av_R_equivalents 0.053
_diffrn_reflns_limit_h_max 13
_diffrn_reflns_limit_h_min -13
_diffrn_reflns_limit_k_max 9
_diffrn_reflns_limit_k_min 0
_diffrn_reflns_limit_l_max 28
_diffrn_reflns_limit_l_min 0
_diffrn_reflns_number 4822
_diffrn_reflns_theta_max 34
_diffrn_standards_decay_% <5
_diffrn_standards_interval_count 100
_diffrn_standards_number 3
_exptl_absorpt_coefficient_mu 0.191
_exptl_absorpt_correction_type none
_exptl_crystal_colour colourless
_exptl_crystal_density_diffrn 1.35
_exptl_crystal_density_method none
_exptl_crystal_description needle
_exptl_crystal_size_max 0.53
_exptl_crystal_size_mid 0.23
_exptl_crystal_size_min 0.10
_refine_diff_density_max 0.22
_refine_diff_density_min -0.55
_refine_ls_extinction_method none
_refine_ls_goodness_of_fit_obs 1.265
_refine_ls_hydrogen_treatment 'Only H-atom U's refined'
_refine_ls_number_parameters 313
_refine_ls_number_reflns 2405
_refine_ls_R_factor_obs 0.064
_refine_ls_shift/esd_max 0.161
_refine_ls_structure_factor_coef F
_refine_ls_weighting_scheme
;                    1/[\s^2^(F~o~^2^)+(0.1022P)^2^+2.76P]
where P = [max(F~o~^2^+2F~o~^2^)]/3
;
_refine_ls_wR_factor_obs 0.065
_reflns_number_observed 2405
_reflns_number_total 4053
_reflns_observed_criterion I>3\s(I)
_cod_data_source_file pt1027.cif
_cod_data_source_block pt1027a
_cod_original_cell_volume 1973.63(4)
_cod_original_sg_symbol_H-M 'P 21/c'
_cod_database_code 2005422

loop_
_symmetry_equiv_pos_as_xyz
x,y,z
x,1/2-y,1/2+z
-x,-y,-z
-x,1/2+y,1/2-z

loop_
_atom_site_label
_atom_site_fract_x
_atom_site_fract_y
_atom_site_fract_z
_atom_site_B_iso_or_equiv
Cl 0.0856(3) 0.9340(5) 0.4234(2) 11.0(1)
O1 0.4937(4) 1.4925(6) 0.2848(2) 3.3(1)
O14 0.4160(5) 1.7071(7) 0.4647(2) 5.1(1)
O22 0.1021(4) 1.7444(7) 0.2810(2) 4.9(1)
C2 0.5308(6) 1.5355(8) 0.3439(3) 2.9(1)
C3 0.4472(5) 1.5850(8) 0.3754(3) 3.0(1)
C4 0.3084(5) 1.5788(8) 0.3496(2) 2.9(1)
C5 0.2943(5) 1.6070(8) 0.2852(3) 3.1(1)
C6 0.3822(6) 1.5524(8) 0.2555(3) 3.0(1)
C7 0.6667(6) 1.5175(9) 0.3615(3) 3.5(2)
C8 0.7454(6) 1.5747(9) 0.3243(3) 3.9(2)
C9 0.8729(7) 1.567(1) 0.3413(4) 5.0(2)
C10 0.9213(7) 1.497(1) 0.3962(4) 5.8(2)
C11 0.8443(7) 1.437(1) 0.4319(3) 5.2(2)
C12 0.7186(6) 1.4458(9) 0.4152(3) 4.0(2)
C13 0.4874(6) 1.6622(9) 0.4326(3) 3.9(2)
C15 0.2503(5) 1.4139(8) 0.3661(2) 2.7(1)
C16 0.2515(6) 1.3759(9) 0.4258(3) 3.8(2)
C17 0.2017(6) 1.231(1) 0.4431(3) 4.0(2)
C18 0.1477(6) 1.1145(9) 0.4012(3) 3.8(2)
C19 0.1422(7) 1.148(1) 0.3420(3) 4.3(2)
C20 0.1951(6) 1.2987(9) 0.3257(3) 3.9(2)
C21 0.1860(6) 1.7015(9) 0.2563(3) 3.6(2)
C23 0.3786(6) 1.5469(8) 0.1913(2) 3.1(1)
C24 0.2711(6) 1.4997(9) 0.1532(2) 3.7(2)
C25 0.2691(7) 1.496(1) 0.0932(3) 4.2(2)
C26 0.3734(7) 1.535(1) 0.0711(3) 4.5(2)
C27 0.4814(7) 1.577(1) 0.1080(3) 4.6(2)
C28 0.4867(6) 1.5808(9) 0.1677(3) 3.7(2)
H4 0.309(7) 1.56(1) 0.376(3) 15.83(186)
H8 0.704(7) 1.61(1) 0.286(4) 1.74(217)
H9 0.959(8) 1.61(1) 0.308(4) 6.97(257)
H10 0.971(9) 1.50(1) 0.413(4) 5.19(283)
H11 0.871(8) 1.41(1) 0.458(4) 0.86(260)
H12 0.680(7) 1.39(1) 0.434(3) 3.79(225)
H13 0.583(7) 1.68(1) 0.439(3) 2.97(221)
H16 0.286(7) 1.45(1) 0.461(3) 3.89(212)
H17 0.199(7) 1.22(1) 0.486(3) 0.78(223)
H19 0.102(8) 1.05(1) 0.318(4) 0.32(334)
H20 0.194(7) 1.32(1) 0.291(3) 3.54(210)
H21 0.184(7) 1.74(1) 0.231(3) 5.53(208)
H24 0.201(7) 1.46(1) 0.166(3) 3.63(217)
H25 0.220(8) 1.45(1) 0.067(3) 1.17(229)
H26 0.380(8) 1.55(1) 0.049(4) 1.52(238)
H27 0.526(8) 1.63(1) 0.101(4) 1.93(245)
H28 0.565(7) 1.58(1) 0.182(3) 0.54(219)

loop_
_geom_angle_atom_site_label_1
_geom_angle_atom_site_label_2
_geom_angle_atom_site_label_3
_geom_angle
_geom_angle_publ_flag
C2 O1 C6 118.7(5) yes
O1 C2 C3 120.0(5) yes
O1 C2 C7 110.7(5) yes
C3 C2 C7 129.4(5) yes
C2 C3 C4 120.5(5) yes
C2 C3 C13 119.9(5) yes
C4 C3 C13 119.3(5) yes
C3 C4 C5 108.1(5) yes
C3 C4 C15 110.8(5) yes
C5 C4 C15 113.7(5) yes
C4 C5 C6 120.2(5) yes
C4 C5 C21 118.1(6) yes
C6 C5 C21 121.6(5) yes
O1 C6 C5 120.7(5) yes
O1 C6 C23 110.7(5) yes
C5 C6 C23 128.6(5) yes
C2 C7 C8 119.8(6) yes
C2 C7 C12 121.3(6) yes
C8 C7 C12 119.0(6) yes
C7 C8 C9 120.5(6) yes
C8 C9 C10 118.7(7) yes
C9 C10 C11 120.7(7) yes
C10 C11 C12 120.6(7) yes
C7 C12 C11 120.5(7) yes
O14 C13 C3 123.6(6) yes
C4 C15 C16 119.5(5) yes
C4 C15 C20 123.5(5) yes
C16 C15 C20 117.0(6) yes
C15 C16 C17 122.0(6) yes
C16 C17 C18 119.8(6) yes
Cl C18 C17 119.3(5) yes
Cl C18 C19 120.6(5) yes
C17 C18 C19 120.1(7) yes
C18 C19 C20 118.6(6) yes
C15 C20 C19 122.5(6) yes
O22 C21 C5 123.2(6) yes
C6 C23 C24 121.1(6) yes
C6 C23 C28 120.3(5) yes
C24 C23 C28 118.5(6) yes
C23 C24 C25 120.4(7) yes
C24 C25 C26 120.1(6) yes
C25 C26 C27 120.4(6) yes
C26 C27 C28 120.9(7) yes
C23 C28 C27 119.6(6) yes

loop_
_geom_bond_atom_site_label_1
_geom_bond_atom_site_label_2
_geom_bond_distance
_geom_bond_publ_flag
Cl C18 1.701(8) yes
O1 C2 1.399(7) yes
O1 C6 1.372(7) yes
O14 C13 1.219(9) yes
O22 C21 1.209(9) yes
C2 C3 1.321(9) yes
C2 C7 1.476(9) yes
C3 C4 1.530(8) yes
C3 C13 1.457(9) yes
C4 C5 1.488(8) yes
C4 C15 1.531(9) yes
C5 C6 1.345(9) yes
C5 C21 1.461(9) yes
C6 C23 1.481(8) yes
C7 C8 1.390(10) yes
C7 C12 1.396(9) yes
C8 C9 1.381(9) yes
C9 C10 1.400(10) yes
C10 C11 1.360(10) yes
C11 C12 1.360(10) yes
C15 C16 1.411(8) yes
C15 C20 1.370(9) yes
C16 C17 1.360(10) yes
C17 C18 1.393(9) yes
C18 C19 1.390(10) yes
C19 C20 1.410(10) yes
C23 C24 1.391(8) yes
C23 C28 1.410(10) yes
C24 C25 1.385(9) yes
C25 C26 1.360(10) yes
C26 C27 1.370(10) yes
C27 C28 1.370(10) yes
